data_7106155
loop_
_publ_author_name
'Xiaochen Xie'
'Mairi F. Haddow'
'Stephen M. Mansell'
'Nicholas C. Norman'
'Christopher A. Russell'

_publ_section_title
;
 New Polycyclic Borazine Species
;
_journal_name_full Chem.Commun.
_journal_page_first 3748
_journal_paper_doi 10.1039/c1cc10196j
_journal_volume 47
_journal_year 2011
_chemical_formula_moiety 'C28 H36 B6 N8, 2(C7 H8)'
_chemical_formula_sum 'C42 H52 B6 N8'
_chemical_formula_weight 733.78
_chemical_name_systematic
;
?
;
_space_group_IT_number 61
_symmetry_cell_setting orthorhombic
_symmetry_space_group_name_Hall '-P 2ac 2ab'
_symmetry_space_group_name_H-M 'P b c a'
_atom_sites_solution_hydrogens geom
_atom_sites_solution_primary direct
_atom_sites_solution_secondary difmap
_audit_creation_method SHELXL-97
_cell_angle_alpha 90.00
_cell_angle_beta 90.00
_cell_angle_gamma 90.00
_cell_formula_units_Z 4
_cell_length_a 13.4491(4)
_cell_length_b 9.6202(3)
_cell_length_c 31.1212(10)
_cell_measurement_reflns_used 18947
_cell_measurement_temperature 100(2)
_cell_measurement_theta_max 64.7095
_cell_measurement_theta_min 2.839
_cell_volume 4026.6(2)
_computing_cell_refinement SAINT
_computing_data_collection 'Proteum_2, BRUKER'
_computing_data_reduction SAINT
_computing_molecular_graphics SHELX
_computing_publication_material SHELX
_computing_structure_refinement 'SHELXL-97 (Sheldrick, 1997)'
_computing_structure_solution 'SHELXS-97 (Sheldrick, 1990)'
_diffrn_ambient_temperature 100(2)
_diffrn_measured_fraction_theta_full 0.989
_diffrn_measured_fraction_theta_max 0.989
_diffrn_measurement_device_type 'CCD area detector'
_diffrn_measurement_method 'omega scans'
_diffrn_radiation_monochromator optics
_diffrn_radiation_source Microstar_rotating_anode
_diffrn_radiation_type CuK\a
_diffrn_radiation_wavelength 1.54178
_diffrn_reflns_av_R_equivalents 0.0357
_diffrn_reflns_av_sigmaI/netI 0.0202
_diffrn_reflns_limit_h_max 15
_diffrn_reflns_limit_h_min -15
_diffrn_reflns_limit_k_max 8
_diffrn_reflns_limit_k_min -11
_diffrn_reflns_limit_l_max 36
_diffrn_reflns_limit_l_min -34
_diffrn_reflns_number 31266
_diffrn_reflns_theta_full 65.10
_diffrn_reflns_theta_max 65.10
_diffrn_reflns_theta_min 2.84
_exptl_absorpt_coefficient_mu 0.541
_exptl_absorpt_correction_T_max 0.7526
_exptl_absorpt_correction_T_min 0.6641
_exptl_absorpt_correction_type multi-scan
_exptl_absorpt_process_details 'SADABS-2008/1 - Bruker AXS'
_exptl_crystal_colour Colourless
_exptl_crystal_density_diffrn 1.210
_exptl_crystal_density_method 'not measured'
_exptl_crystal_description Block
_exptl_crystal_F_000 1560
_exptl_crystal_size_max 0.28
_exptl_crystal_size_mid 0.08
_exptl_crystal_size_min 0.07
_refine_diff_density_max 0.358
_refine_diff_density_min -0.189
_refine_diff_density_rms 0.041
_refine_ls_extinction_method none
_refine_ls_goodness_of_fit_ref 1.093
_refine_ls_hydrogen_treatment constr
_refine_ls_matrix_type full
_refine_ls_number_parameters 258
_refine_ls_number_reflns 3402
_refine_ls_number_restraints 0
_refine_ls_restrained_S_all 1.093
_refine_ls_R_factor_all 0.0481
_refine_ls_R_factor_gt 0.0453
_refine_ls_shift/su_max 0.001
_refine_ls_shift/su_mean 0.000
_refine_ls_structure_factor_coef Fsqd
_refine_ls_weighting_details 'calc w=1/[\s^2^(Fo^2^)+(0.0427P)^2^+2.9795P] where P=(Fo^2^+2Fc^2^)/3'
_refine_ls_weighting_scheme calc
_refine_ls_wR_factor_gt 0.1142
_refine_ls_wR_factor_ref 0.1161
_reflns_number_gt 3170
_reflns_number_total 3402
_reflns_threshold_expression >2sigma(I)
_cod_data_source_file c1cc10196j.txt
_cod_data_source_block 5
_cod_depositor_comments
;
The following automatic conversions were performed:

'_symmetry_cell_setting' value 'Orthorhombic' changed to
'orthorhombic' according to the built-in table from CIF Core
dictionary named 'cif_core.dic' version 2.4.1 from 2010-06-29.

Automatic conversion script
Id: cif_fix_values 1646 2011-03-28 12:23:43Z adriana 
;
_cod_original_sg_symbol_H-M Pbca
_cod_database_code 7106155

loop_
_symmetry_equiv_pos_as_xyz
'x, y, z'
'-x+1/2, -y, z+1/2'
'-x, y+1/2, -z+1/2'
'x+1/2, -y+1/2, -z'
'-x, -y, -z'
'x-1/2, y, -z-1/2'
'x, -y-1/2, z-1/2'
'-x-1/2, y-1/2, z'

loop_
_atom_site_label
_atom_site_type_symbol
_atom_site_fract_x
_atom_site_fract_y
_atom_site_fract_z
_atom_site_U_iso_or_equiv
_atom_site_adp_type
_atom_site_occupancy
_atom_site_symmetry_multiplicity
_atom_site_calc_flag
_atom_site_refinement_flags
_atom_site_disorder_assembly
_atom_site_disorder_group
B1 B 1.01096(13) 0.98074(19) 0.47331(6) 0.0231(4) Uani 1 1 d . . .
B2 B 1.10611(14) 1.1984(2) 0.46936(6) 0.0277(4) Uani 1 1 d . . .
B3 B 0.86916(15) 0.81868(19) 0.47699(6) 0.0269(4) Uani 1 1 d . . .
N1 N 0.95675(10) 0.87160(14) 0.45211(4) 0.0239(3) Uani 1 1 d . . .
N2 N 1.08062(10) 1.06140(14) 0.44883(4) 0.0242(3) Uani 1 1 d . . .
N3 N 1.09656(11) 1.32378(15) 0.44738(5) 0.0301(3) Uani 1 1 d . . .
N4 N 0.77464(10) 0.80500(15) 0.45848(5) 0.0296(3) Uani 1 1 d . . .
C1 C 0.98572(12) 0.82590(17) 0.41098(5) 0.0232(4) Uani 1 1 d . . .
C2 C 1.06590(11) 0.89613(17) 0.38976(5) 0.0228(4) Uani 1 1 d . . .
C3 C 1.11250(12) 1.01579(17) 0.40821(5) 0.0236(4) Uani 1 1 d . . .
C4 C 1.19086(12) 1.07862(18) 0.38678(5) 0.0270(4) Uani 1 1 d . . .
H4 H 1.2221 1.1579 0.3990 0.032 Uiso 1 1 calc R . .
C5 C 1.22443(12) 1.02652(19) 0.34735(5) 0.0293(4) Uani 1 1 d . . .
H5 H 1.2785 1.0708 0.3332 0.035 Uiso 1 1 calc R . .
C6 C 1.18071(12) 0.91293(18) 0.32879(5) 0.0272(4) Uani 1 1 d . . .
H6 H 1.2049 0.8790 0.3021 0.033 Uiso 1 1 calc R . .
C7 C 1.09958(12) 0.84563(17) 0.34915(5) 0.0242(4) Uani 1 1 d . . .
C8 C 1.05148(12) 0.73009(17) 0.33020(5) 0.0256(4) Uani 1 1 d . . .
H8 H 1.0720 0.6980 0.3027 0.031 Uiso 1 1 calc R . .
C9 C 0.97578(12) 0.66455(17) 0.35122(5) 0.0268(4) Uani 1 1 d . . .
H9 H 0.9445 0.5864 0.3383 0.032 Uiso 1 1 calc R . .
C10 C 0.94347(12) 0.71090(17) 0.39164(5) 0.0257(4) Uani 1 1 d . . .
H10 H 0.8916 0.6624 0.4059 0.031 Uiso 1 1 calc R . .
C11 C 1.12152(15) 1.45671(19) 0.46723(6) 0.0369(4) Uani 1 1 d . . .
H11A H 1.1383 1.4419 0.4975 0.055 Uiso 1 1 calc R . .
H11B H 1.0644 1.5197 0.4652 0.055 Uiso 1 1 calc R . .
H11C H 1.1786 1.4978 0.4523 0.055 Uiso 1 1 calc R . .
C12 C 1.05624(15) 1.3402(2) 0.40411(6) 0.0355(4) Uani 1 1 d . . .
H12A H 1.1101 1.3636 0.3842 0.053 Uiso 1 1 calc R . .
H12B H 1.0067 1.4148 0.4041 0.053 Uiso 1 1 calc R . .
H12C H 1.0248 1.2530 0.3950 0.053 Uiso 1 1 calc R . .
C13 C 0.69214(13) 0.7374(2) 0.48080(6) 0.0359(4) Uani 1 1 d . . .
H13A H 0.7104 0.7215 0.5109 0.054 Uiso 1 1 calc R . .
H13B H 0.6775 0.6482 0.4670 0.054 Uiso 1 1 calc R . .
H13C H 0.6332 0.7972 0.4795 0.054 Uiso 1 1 calc R . .
C14 C 0.74524(14) 0.8575(2) 0.41655(6) 0.0364(4) Uani 1 1 d . . .
H14A H 0.7995 0.9128 0.4044 0.055 Uiso 1 1 calc R . .
H14B H 0.6859 0.9158 0.4196 0.055 Uiso 1 1 calc R . .
H14C H 0.7304 0.7792 0.3974 0.055 Uiso 1 1 calc R . .
C15 C 0.03642(14) 0.77647(19) 0.20829(6) 0.0334(4) Uani 1 1 d . . .
C16 C 0.02861(14) 0.64560(19) 0.19025(6) 0.0340(4) Uani 1 1 d . . .
H16 H -0.0354 0.6052 0.1868 0.041 Uiso 1 1 calc R . .
C17 C 0.11110(14) 0.5721(2) 0.17709(6) 0.0377(4) Uani 1 1 d . . .
H17 H 0.1035 0.4822 0.1649 0.045 Uiso 1 1 calc R . .
C18 C 0.20439(15) 0.6288(2) 0.18160(7) 0.0428(5) Uani 1 1 d . . .
H18 H 0.2614 0.5784 0.1725 0.051 Uiso 1 1 calc R . .
C19 C 0.21440(15) 0.7589(2) 0.19934(7) 0.0477(6) Uani 1 1 d . . .
H19 H 0.2787 0.7986 0.2025 0.057 Uiso 1 1 calc R . .
C20 C 0.13118(17) 0.8327(2) 0.21272(6) 0.0421(5) Uani 1 1 d . . .
H20 H 0.1391 0.9224 0.2250 0.051 Uiso 1 1 calc R . .
C21 C -0.05433(18) 0.8540(2) 0.22263(7) 0.0500(6) Uani 1 1 d . . .
H21A H -0.0821 0.9057 0.1983 0.075 Uiso 1 1 calc R . .
H21B H -0.0363 0.9191 0.2456 0.075 Uiso 1 1 calc R . .
H21C H -0.1039 0.7880 0.2334 0.075 Uiso 1 1 calc R . .

loop_
_atom_site_aniso_label
_atom_site_aniso_U_11
_atom_site_aniso_U_22
_atom_site_aniso_U_33
_atom_site_aniso_U_23
_atom_site_aniso_U_13
_atom_site_aniso_U_12
B1 0.0206(9) 0.0217(9) 0.0272(10) 0.0028(7) -0.0015(7) 0.0010(7)
B2 0.0223(9) 0.0291(10) 0.0316(10) -0.0001(8) 0.0049(8) -0.0038(8)
B3 0.0288(10) 0.0204(9) 0.0317(10) -0.0020(8) 0.0025(8) -0.0030(8)
N1 0.0254(7) 0.0227(7) 0.0235(7) 0.0011(5) 0.0011(5) -0.0023(6)
N2 0.0229(7) 0.0266(7) 0.0230(7) 0.0007(6) 0.0005(5) -0.0032(6)
N3 0.0331(8) 0.0271(8) 0.0301(8) 0.0005(6) 0.0036(6) -0.0035(6)
N4 0.0265(8) 0.0316(8) 0.0308(7) -0.0025(6) 0.0023(6) -0.0038(6)
C1 0.0217(8) 0.0230(8) 0.0249(8) 0.0022(6) -0.0017(6) 0.0010(6)
C2 0.0202(8) 0.0231(8) 0.0251(8) 0.0034(6) -0.0014(6) 0.0019(6)
C3 0.0215(8) 0.0255(8) 0.0238(8) 0.0024(7) -0.0014(6) 0.0007(6)
C4 0.0238(8) 0.0289(9) 0.0282(8) 0.0009(7) -0.0006(7) -0.0036(7)
C5 0.0222(8) 0.0358(10) 0.0299(9) 0.0044(8) 0.0030(7) -0.0018(7)
C6 0.0234(8) 0.0330(9) 0.0253(8) 0.0009(7) 0.0023(7) 0.0037(7)
C7 0.0215(8) 0.0250(8) 0.0262(8) 0.0025(7) -0.0024(6) 0.0045(7)
C8 0.0241(8) 0.0272(9) 0.0255(8) -0.0009(7) -0.0009(7) 0.0057(7)
C9 0.0260(9) 0.0241(8) 0.0302(9) -0.0023(7) -0.0040(7) 0.0017(7)
C10 0.0247(8) 0.0233(8) 0.0291(9) 0.0012(7) 0.0004(7) -0.0007(7)
C11 0.0447(11) 0.0276(9) 0.0383(10) 0.0001(8) 0.0078(8) -0.0071(8)
C12 0.0399(10) 0.0314(10) 0.0351(10) 0.0055(8) 0.0020(8) 0.0017(8)
C13 0.0279(9) 0.0374(10) 0.0425(10) -0.0062(8) 0.0049(8) -0.0085(8)
C14 0.0295(9) 0.0429(11) 0.0367(10) -0.0023(8) -0.0027(8) 0.0012(8)
C15 0.0397(10) 0.0346(10) 0.0258(9) 0.0065(8) -0.0014(8) 0.0004(8)
C16 0.0302(9) 0.0351(10) 0.0368(10) 0.0043(8) -0.0034(8) -0.0037(8)
C17 0.0364(10) 0.0358(10) 0.0410(10) 0.0018(8) -0.0014(8) 0.0026(8)
C18 0.0336(10) 0.0465(12) 0.0483(12) 0.0117(10) 0.0008(9) 0.0022(9)
C19 0.0322(10) 0.0586(14) 0.0524(13) 0.0190(11) -0.0117(9) -0.0142(10)
C20 0.0588(13) 0.0341(10) 0.0334(10) 0.0052(8) -0.0132(9) -0.0115(10)
C21 0.0588(14) 0.0486(13) 0.0428(12) 0.0031(10) 0.0095(10) 0.0138(11)

loop_
_atom_type_symbol
_atom_type_description
_atom_type_scat_dispersion_real
_atom_type_scat_dispersion_imag
_atom_type_scat_source
C C 0.0181 0.0091 'International Tables Vol C Tables 4.2.6.8 and 6.1.1.4'
H H 0.0000 0.0000 'International Tables Vol C Tables 4.2.6.8 and 6.1.1.4'
B B 0.0090 0.0039 'International Tables Vol C Tables 4.2.6.8 and 6.1.1.4'
N N 0.0311 0.0180 'International Tables Vol C Tables 4.2.6.8 and 6.1.1.4'

loop_
_geom_angle_atom_site_label_1
_geom_angle_atom_site_label_2
_geom_angle_atom_site_label_3
_geom_angle
_geom_angle_site_symmetry_1
_geom_angle_site_symmetry_3
_geom_angle_publ_flag
N2 B1 N1 118.82(15) . . ?
N2 B1 B1 120.38(18) . 5_776 ?
N1 B1 B1 120.74(18) . 5_776 ?
N3 B2 N2 121.95(16) . . ?
N3 B2 B3 125.49(16) . 5_776 ?
N2 B2 B3 112.02(14) . 5_776 ?
N4 B3 N1 122.16(16) . . ?
N4 B3 B2 124.65(16) . 5_776 ?
N1 B3 B2 112.59(14) . 5_776 ?
C1 N1 B1 120.30(14) . . ?
C1 N1 B3 125.52(14) . . ?
B1 N1 B3 114.16(13) . . ?
C3 N2 B1 120.52(14) . . ?
C3 N2 B2 125.89(14) . . ?
B1 N2 B2 113.39(13) . . ?
B2 N3 C11 121.99(15) . . ?
B2 N3 C12 125.50(15) . . ?
C11 N3 C12 112.42(14) . . ?
B3 N4 C14 125.65(15) . . ?
B3 N4 C13 122.33(15) . . ?
C14 N4 C13 112.00(14) . . ?
C10 C1 N1 122.15(14) . . ?
C10 C1 C2 119.07(15) . . ?
N1 C1 C2 118.66(14) . . ?
C7 C2 C3 119.34(14) . . ?
C7 C2 C1 119.08(15) . . ?
C3 C2 C1 121.58(15) . . ?
C4 C3 N2 121.92(15) . . ?
C4 C3 C2 119.40(15) . . ?
N2 C3 C2 118.59(14) . . ?
C3 C4 C5 120.71(16) . . ?
C3 C4 H4 119.6 . . ?
C5 C4 H4 119.6 . . ?
C6 C5 C4 121.14(16) . . ?
C6 C5 H5 119.4 . . ?
C4 C5 H5 119.4 . . ?
C5 C6 C7 120.42(15) . . ?
C5 C6 H6 119.8 . . ?
C7 C6 H6 119.8 . . ?
C8 C7 C6 121.61(15) . . ?
C8 C7 C2 119.42(15) . . ?
C6 C7 C2 118.96(15) . . ?
C9 C8 C7 120.28(15) . . ?
C9 C8 H8 119.9 . . ?
C7 C8 H8 119.9 . . ?
C8 C9 C10 120.93(16) . . ?
C8 C9 H9 119.5 . . ?
C10 C9 H9 119.5 . . ?
C1 C10 C9 121.17(15) . . ?
C1 C10 H10 119.4 . . ?
C9 C10 H10 119.4 . . ?
N3 C11 H11A 109.5 . . ?
N3 C11 H11B 109.5 . . ?
H11A C11 H11B 109.5 . . ?
N3 C11 H11C 109.5 . . ?
H11A C11 H11C 109.5 . . ?
H11B C11 H11C 109.5 . . ?
N3 C12 H12A 109.5 . . ?
N3 C12 H12B 109.5 . . ?
H12A C12 H12B 109.5 . . ?
N3 C12 H12C 109.5 . . ?
H12A C12 H12C 109.5 . . ?
H12B C12 H12C 109.5 . . ?
N4 C13 H13A 109.5 . . ?
N4 C13 H13B 109.5 . . ?
H13A C13 H13B 109.5 . . ?
N4 C13 H13C 109.5 . . ?
H13A C13 H13C 109.5 . . ?
H13B C13 H13C 109.5 . . ?
N4 C14 H14A 109.5 . . ?
N4 C14 H14B 109.5 . . ?
H14A C14 H14B 109.5 . . ?
N4 C14 H14C 109.5 . . ?
H14A C14 H14C 109.5 . . ?
H14B C14 H14C 109.5 . . ?
C16 C15 C20 117.63(18) . . ?
C16 C15 C21 120.83(18) . . ?
C20 C15 C21 121.55(19) . . ?
C17 C16 C15 121.79(18) . . ?
C17 C16 H16 119.1 . . ?
C15 C16 H16 119.1 . . ?
C18 C17 C16 120.07(19) . . ?
C18 C17 H17 120.0 . . ?
C16 C17 H17 120.0 . . ?
C19 C18 C17 119.4(2) . . ?
C19 C18 H18 120.3 . . ?
C17 C18 H18 120.3 . . ?
C18 C19 C20 120.44(19) . . ?
C18 C19 H19 119.8 . . ?
C20 C19 H19 119.8 . . ?
C19 C20 C15 120.65(19) . . ?
C19 C20 H20 119.7 . . ?
C15 C20 H20 119.7 . . ?
C15 C21 H21A 109.5 . . ?
C15 C21 H21B 109.5 . . ?
H21A C21 H21B 109.5 . . ?
C15 C21 H21C 109.5 . . ?
H21A C21 H21C 109.5 . . ?
H21B C21 H21C 109.5 . . ?

loop_
_geom_bond_atom_site_label_1
_geom_bond_atom_site_label_2
_geom_bond_distance
_geom_bond_site_symmetry_2
_geom_bond_publ_flag
B1 N2 1.435(2) . ?
B1 N1 1.439(2) . ?
B1 B1 1.728(4) 5_776 ?
B2 N3 1.393(2) . ?
B2 N2 1.504(2) . ?
B2 B3 1.710(3) 5_776 ?
B3 N4 1.402(2) . ?
B3 N1 1.499(2) . ?
B3 B2 1.710(3) 5_776 ?
N1 C1 1.408(2) . ?
N2 C3 1.405(2) . ?
N3 C11 1.459(2) . ?
N3 C12 1.460(2) . ?
N4 C14 1.454(2) . ?
N4 C13 1.462(2) . ?
C1 C10 1.382(2) . ?
C1 C2 1.434(2) . ?
C2 C7 1.428(2) . ?
C2 C3 1.431(2) . ?
C3 C4 1.386(2) . ?
C4 C5 1.400(2) . ?
C4 H4 0.9500 . ?
C5 C6 1.369(2) . ?
C5 H5 0.9500 . ?
C6 C7 1.418(2) . ?
C6 H6 0.9500 . ?
C7 C8 1.415(2) . ?
C8 C9 1.365(2) . ?
C8 H8 0.9500 . ?
C9 C10 1.403(2) . ?
C9 H9 0.9500 . ?
C10 H10 0.9500 . ?
C11 H11A 0.9800 . ?
C11 H11B 0.9800 . ?
C11 H11C 0.9800 . ?
C12 H12A 0.9800 . ?
C12 H12B 0.9800 . ?
C12 H12C 0.9800 . ?
C13 H13A 0.9800 . ?
C13 H13B 0.9800 . ?
C13 H13C 0.9800 . ?
C14 H14A 0.9800 . ?
C14 H14B 0.9800 . ?
C14 H14C 0.9800 . ?
C15 C16 1.383(3) . ?
C15 C20 1.391(3) . ?
C15 C21 1.498(3) . ?
C16 C17 1.378(3) . ?
C16 H16 0.9500 . ?
C17 C18 1.375(3) . ?
C17 H17 0.9500 . ?
C18 C19 1.374(3) . ?
C18 H18 0.9500 . ?
C19 C20 1.389(3) . ?
C19 H19 0.9500 . ?
C20 H20 0.9500 . ?
C21 H21A 0.9800 . ?
C21 H21B 0.9800 . ?
C21 H21C 0.9800 . ?

loop_
_geom_torsion_atom_site_label_1
_geom_torsion_atom_site_label_2
_geom_torsion_atom_site_label_3
_geom_torsion_atom_site_label_4
_geom_torsion
_geom_torsion_site_symmetry_1
_geom_torsion_site_symmetry_2
_geom_torsion_site_symmetry_3
_geom_torsion_site_symmetry_4
_geom_torsion_publ_flag
N2 B1 N1 C1 12.9(2) . . . . ?
B1 B1 N1 C1 -169.78(17) 5_776 . . . ?
N2 B1 N1 B3 -165.39(15) . . . . ?
B1 B1 N1 B3 11.9(3) 5_776 . . . ?
N4 B3 N1 C1 -48.0(2) . . . . ?
B2 B3 N1 C1 140.55(15) 5_776 . . . ?
N4 B3 N1 B1 130.22(17) . . . . ?
B2 B3 N1 B1 -41.23(19) 5_776 . . . ?
N1 B1 N2 C3 -14.5(2) . . . . ?
B1 B1 N2 C3 168.19(17) 5_776 . . . ?
N1 B1 N2 B2 160.59(15) . . . . ?
B1 B1 N2 B2 -16.7(2) 5_776 . . . ?
N3 B2 N2 C3 48.7(2) . . . . ?
B3 B2 N2 C3 -139.28(15) 5_776 . . . ?
N3 B2 N2 B1 -126.08(17) . . . . ?
B3 B2 N2 B1 45.93(19) 5_776 . . . ?
N2 B2 N3 C11 -179.84(16) . . . . ?
B3 B2 N3 C11 9.3(3) 5_776 . . . ?
N2 B2 N3 C12 4.0(3) . . . . ?
B3 B2 N3 C12 -166.93(16) 5_776 . . . ?
N1 B3 N4 C14 -9.7(3) . . . . ?
B2 B3 N4 C14 160.71(17) 5_776 . . . ?
N1 B3 N4 C13 172.12(15) . . . . ?
B2 B3 N4 C13 -17.5(3) 5_776 . . . ?
B1 N1 C1 C10 172.18(15) . . . . ?
B3 N1 C1 C10 -9.7(2) . . . . ?
B1 N1 C1 C2 -3.9(2) . . . . ?
B3 N1 C1 C2 174.21(15) . . . . ?
C10 C1 C2 C7 0.2(2) . . . . ?
N1 C1 C2 C7 176.46(14) . . . . ?
C10 C1 C2 C3 179.94(15) . . . . ?
N1 C1 C2 C3 -3.9(2) . . . . ?
B1 N2 C3 C4 -169.52(15) . . . . ?
B2 N2 C3 C4 16.0(2) . . . . ?
B1 N2 C3 C2 6.9(2) . . . . ?
B2 N2 C3 C2 -167.52(15) . . . . ?
C7 C2 C3 C4 -1.4(2) . . . . ?
C1 C2 C3 C4 178.90(15) . . . . ?
C7 C2 C3 N2 -177.96(14) . . . . ?
C1 C2 C3 N2 2.4(2) . . . . ?
N2 C3 C4 C5 176.65(15) . . . . ?
C2 C3 C4 C5 0.2(2) . . . . ?
C3 C4 C5 C6 0.3(3) . . . . ?
C4 C5 C6 C7 0.3(3) . . . . ?
C5 C6 C7 C8 178.47(15) . . . . ?
C5 C6 C7 C2 -1.5(2) . . . . ?
C3 C2 C7 C8 -177.95(14) . . . . ?
C1 C2 C7 C8 1.7(2) . . . . ?
C3 C2 C7 C6 2.0(2) . . . . ?
C1 C2 C7 C6 -178.26(14) . . . . ?
C6 C7 C8 C9 177.78(15) . . . . ?
C2 C7 C8 C9 -2.2(2) . . . . ?
C7 C8 C9 C10 0.7(2) . . . . ?
N1 C1 C10 C9 -177.89(15) . . . . ?
C2 C1 C10 C9 -1.8(2) . . . . ?
C8 C9 C10 C1 1.4(2) . . . . ?
C20 C15 C16 C17 0.2(3) . . . . ?
C21 C15 C16 C17 -179.60(18) . . . . ?
C15 C16 C17 C18 -0.2(3) . . . . ?
C16 C17 C18 C19 0.1(3) . . . . ?
C17 C18 C19 C20 0.1(3) . . . . ?
C18 C19 C20 C15 -0.2(3) . . . . ?
C16 C15 C20 C19 0.0(3) . . . . ?
C21 C15 C20 C19 179.79(18) . . . . ?
